data_2228791
loop_
_publ_author_name
'Suzuki, Tomoya'
'Kawasaki, Takeshi'
'Ikeda, Yasuhisa'

_publ_section_title
;
 Bis(1,3-dimethyl-1,3-diazinan-2-one)dinitratodioxidouranium(VI)
;
_journal_coeditor_code KJ2159
_journal_issue 1
_journal_name_full 'Acta Crystallographica Section E'
_journal_page_first m18
_journal_paper_doi 10.1107/S1600536810049883
_journal_volume 67
_journal_year 2011
_chemical_formula_iupac '[U (N O3)2 O2 (C6 H12 N2 O)2]'
_chemical_formula_moiety 'C12 H24 N6 O10 U'
_chemical_formula_sum 'C12 H24 N6 O10 U'
_chemical_formula_weight 650.40
_chemical_name_systematic
;
Bis(1,3-dimethyl-1,3-diazinan-2-one)dinitratodioxidouranium(VI)
;
_space_group_IT_number 2
_symmetry_cell_setting triclinic
_symmetry_space_group_name_Hall '-P 1'
_symmetry_space_group_name_H-M 'P -1'
_atom_sites_solution_hydrogens geom
_atom_sites_solution_primary direct
_atom_sites_solution_secondary difmap
_cell_angle_alpha 115.611(2)
_cell_angle_beta 113.348(2)
_cell_angle_gamma 91.041(2)
_cell_formula_units_Z 1
_cell_length_a 7.8529(6)
_cell_length_b 8.7706(6)
_cell_length_c 9.1990(6)
_cell_measurement_reflns_used 6036
_cell_measurement_temperature 173
_cell_measurement_theta_max 27.5
_cell_measurement_theta_min 3.5
_cell_volume 510.62(6)
_computing_cell_refinement 'PROCESS-AUTO (Rigaku, 2006)'
_computing_data_collection 'PROCESS-AUTO (Rigaku, 2006)'
_computing_data_reduction 'CrystalStructure (Rigaku/MSC, 2006)'
_computing_molecular_graphics 'CrystalMaker (CrystalMaker, 2007)'
_computing_publication_material 'CrystalStructure (Rigaku/MSC, 2006)'
_computing_structure_refinement 'SHELXL97 (Sheldrick, 2008)'
_computing_structure_solution 'SIR92 (Altomare <i>et al.</i>, 1994)'
_diffrn_ambient_temperature 173
_diffrn_detector_area_resol_mean 10.00
_diffrn_measured_fraction_theta_full 0.986
_diffrn_measured_fraction_theta_max 0.986
_diffrn_measurement_device_type 'Rigaku R-AXIS RAPID'
_diffrn_measurement_method \w
_diffrn_radiation_monochromator graphite
_diffrn_radiation_source 'fine-focus sealed tube'
_diffrn_radiation_type MoK\a
_diffrn_radiation_wavelength 0.71075
_diffrn_reflns_av_R_equivalents 0.0200
_diffrn_reflns_av_sigmaI/netI 0.0175
_diffrn_reflns_limit_h_max 10
_diffrn_reflns_limit_h_min -10
_diffrn_reflns_limit_k_max 11
_diffrn_reflns_limit_k_min -10
_diffrn_reflns_limit_l_max 11
_diffrn_reflns_limit_l_min -11
_diffrn_reflns_number 4800
_diffrn_reflns_theta_full 27.48
_diffrn_reflns_theta_max 27.48
_diffrn_reflns_theta_min 3.45
_exptl_absorpt_coefficient_mu 8.009
_exptl_absorpt_correction_T_max 0.4466
_exptl_absorpt_correction_T_min 0.3430
_exptl_absorpt_correction_type multi-scan
_exptl_absorpt_process_details
;
(ABSCOR; Higashi, 1995)
;
_exptl_crystal_colour yellow
_exptl_crystal_density_diffrn 2.115
_exptl_crystal_density_method 'not measured'
_exptl_crystal_description block
_exptl_crystal_F_000 310
_exptl_crystal_size_max 0.17
_exptl_crystal_size_mid 0.13
_exptl_crystal_size_min 0.12
_refine_diff_density_max 0.876
_refine_diff_density_min -0.933
_refine_ls_extinction_method none
_refine_ls_goodness_of_fit_ref 1.063
_refine_ls_hydrogen_treatment constr
_refine_ls_matrix_type full
_refine_ls_number_parameters 143
_refine_ls_number_reflns 2307
_refine_ls_number_restraints 0
_refine_ls_restrained_S_all 1.063
_refine_ls_R_factor_all 0.0177
_refine_ls_R_factor_gt 0.0173
_refine_ls_shift/su_max 0.000
_refine_ls_shift/su_mean 0.000
_refine_ls_structure_factor_coef Fsqd
_refine_ls_weighting_details 'calc w=1/[\s^2^(Fo^2^)+(0.0297P)^2^+0.4772P] where P=(Fo^2^+2Fc^2^)/3'
_refine_ls_weighting_scheme calc
_refine_ls_wR_factor_gt 0.0444
_refine_ls_wR_factor_ref 0.0445
_reflns_number_gt 2306
_reflns_number_total 2307
_reflns_threshold_expression F^2^>2\s(F^2^)
_cod_data_source_file kj2159.cif
_cod_data_source_block I
_cod_database_code 2228791
_cod_database_fobs_code 2228791

loop_
_symmetry_equiv_pos_as_xyz
'x, y, z'
'-x, -y, -z'

loop_
_atom_site_type_symbol
_atom_site_label
_atom_site_fract_x
_atom_site_fract_y
_atom_site_fract_z
_atom_site_U_iso_or_equiv
_atom_site_adp_type
_atom_site_calc_flag
_atom_site_refinement_flags
_atom_site_occupancy
_atom_site_disorder_assembly
_atom_site_disorder_group
U U1 1.0000 0.0000 1.0000 0.02201(6) Uani d S 1 . .
O O1 1.1934(3) 0.1523(3) 1.0498(3) 0.0299(4) Uani d . 1 . .
O O2 0.7867(3) 0.0427(3) 0.7614(3) 0.0285(4) Uani d . 1 . .
O O3 1.0044(4) -0.1789(3) 0.6978(3) 0.0372(5) Uani d . 1 . .
O O4 1.1569(4) -0.2495(3) 0.9034(3) 0.0356(5) Uani d . 1 . .
O O5 1.1808(5) -0.3669(4) 0.6514(4) 0.0516(7) Uani d . 1 . .
N N1 1.1165(4) -0.2698(4) 0.7464(4) 0.0316(5) Uani d . 1 . .
N N2 0.7882(4) 0.2759(4) 0.7144(4) 0.0289(5) Uani d . 1 A .
N N3 0.5257(4) 0.1594(4) 0.7234(4) 0.0304(5) Uani d . 1 A .
C C1 0.7028(4) 0.1579(4) 0.7359(4) 0.0237(5) Uani d . 1 . .
C C2 0.7065(6) 0.4189(5) 0.6969(6) 0.0399(8) Uani d . 1 . .
H H2A 0.7498 0.4518 0.6248 0.048 Uiso calc PR 0.786(11) A 1
H H2B 0.7526 0.5210 0.8181 0.048 Uiso calc PR 0.786(11) A 1
H H2C 0.6480 0.3901 0.5684 0.048 Uiso calc PR 0.214(11) A 2
H H2D 0.8101 0.5246 0.7649 0.048 Uiso calc PR 0.214(11) A 2
C C3 0.4952(7) 0.3703(7) 0.6089(7) 0.0409(13) Uani d P 0.786(11) A 1
H H3A 0.4478 0.2848 0.4799 0.049 Uiso calc PR 0.786(11) A 1
H H3B 0.4444 0.4745 0.6165 0.049 Uiso calc PR 0.786(11) A 1
C C3B 0.558(2) 0.457(2) 0.765(2) 0.036(5) Uani d P 0.214(11) A 2
H H3C 0.6209 0.5204 0.8989 0.044 Uiso calc PR 0.214(11) A 2
H H3D 0.4844 0.5326 0.7225 0.044 Uiso calc PR 0.214(11) A 2
C C4 0.4252(5) 0.2925(6) 0.6999(6) 0.0429(8) Uani d . 1 . .
H H4A 0.4452 0.3857 0.8192 0.052 Uiso calc PR 0.786(11) A 1
H H4B 0.2868 0.2402 0.6258 0.052 Uiso calc PR 0.786(11) A 1
H H4C 0.3474 0.3176 0.7664 0.052 Uiso calc PR 0.214(11) A 2
H H4D 0.3375 0.2468 0.5705 0.052 Uiso calc PR 0.214(11) A 2
C C5 0.9791(5) 0.2755(6) 0.7260(5) 0.0398(8) Uani d . 1 . .
H H5A 1.0191 0.3695 0.7076 0.048 Uiso calc R 1 A .
H H5B 0.9778 0.1639 0.6328 0.048 Uiso calc R 1 . .
H H5C 1.0684 0.2928 0.8452 0.048 Uiso calc R 1 . .
C C6 0.4370(5) 0.0441(6) 0.7625(5) 0.0417(8) Uani d . 1 . .
H H6A 0.3096 0.0628 0.7468 0.050 Uiso calc R 1 A .
H H6B 0.5152 0.0687 0.8871 0.050 Uiso calc R 1 . .
H H6C 0.4266 -0.0769 0.6799 0.050 Uiso calc R 1 . .

loop_
_atom_site_aniso_label
_atom_site_aniso_U_11
_atom_site_aniso_U_22
_atom_site_aniso_U_33
_atom_site_aniso_U_12
_atom_site_aniso_U_13
_atom_site_aniso_U_23
U1 0.02333(8) 0.02264(8) 0.02564(8) 0.00962(5) 0.01238(6) 0.01470(6)
O1 0.0291(10) 0.0298(10) 0.0382(12) 0.0080(8) 0.0153(9) 0.0220(9)
O2 0.0297(11) 0.0333(11) 0.0295(11) 0.0151(9) 0.0139(9) 0.0198(9)
O3 0.0454(14) 0.0466(13) 0.0370(12) 0.0299(11) 0.0269(11) 0.0261(11)
O4 0.0427(13) 0.0364(12) 0.0313(11) 0.0211(10) 0.0169(10) 0.0185(10)
O5 0.0618(18) 0.0590(17) 0.0440(15) 0.0396(15) 0.0344(14) 0.0222(13)
N1 0.0307(13) 0.0339(13) 0.0309(13) 0.0141(11) 0.0148(11) 0.0151(11)
N2 0.0274(12) 0.0338(13) 0.0355(13) 0.0140(10) 0.0169(11) 0.0221(11)
N3 0.0238(12) 0.0409(14) 0.0348(14) 0.0131(11) 0.0153(11) 0.0227(12)
C1 0.0234(13) 0.0308(13) 0.0215(12) 0.0125(11) 0.0107(11) 0.0155(11)
C2 0.048(2) 0.0345(17) 0.052(2) 0.0202(15) 0.0268(17) 0.0289(16)
C3 0.046(3) 0.049(3) 0.046(3) 0.032(2) 0.025(2) 0.032(2)
C3B 0.030(7) 0.027(7) 0.052(10) 0.015(6) 0.023(7) 0.014(7)
C4 0.0353(17) 0.056(2) 0.054(2) 0.0285(17) 0.0270(17) 0.0332(19)
C5 0.0278(15) 0.062(2) 0.050(2) 0.0154(15) 0.0209(15) 0.0395(19)
C6 0.0326(16) 0.055(2) 0.0447(19) 0.0059(15) 0.0193(15) 0.0282(17)

loop_
_atom_type_symbol
_atom_type_description
_atom_type_scat_dispersion_real
_atom_type_scat_dispersion_imag
_atom_type_scat_source
C C 0.0033 0.0016 'International Tables Vol C Tables 4.2.6.8 and 6.1.1.4'
H H 0.0000 0.0000 'International Tables Vol C Tables 4.2.6.8 and 6.1.1.4'
N N 0.0061 0.0033 'International Tables Vol C Tables 4.2.6.8 and 6.1.1.4'
O O 0.0106 0.0060 'International Tables Vol C Tables 4.2.6.8 and 6.1.1.4'
U U -9.6767 9.6646 'International Tables Vol C Tables 4.2.6.8 and 6.1.1.4'

loop_
_geom_angle_atom_site_label_1
_geom_angle_atom_site_label_2
_geom_angle_atom_site_label_3
_geom_angle_site_symmetry_1
_geom_angle_site_symmetry_3
_geom_angle
_geom_angle_publ_flag
O1 U1 O1 . 2_757 180 y
O1 U1 O2 . 2_757 87.26(9) ?
O1 U1 O2 2_757 2_757 92.74(9) ?
O1 U1 O2 . . 92.74(9) y
O1 U1 O2 2_757 . 87.26(9) ?
O2 U1 O2 2_757 . 180 ?
O1 U1 O4 . . 92.17(9) y
O1 U1 O4 2_757 . 87.83(10) ?
O2 U1 O4 2_757 . 65.69(8) ?
O2 U1 O4 . . 114.31(8) ?
O1 U1 O4 . 2_757 87.83(10) ?
O1 U1 O4 2_757 2_757 92.17(10) ?
O2 U1 O4 2_757 2_757 114.31(8) ?
O2 U1 O4 . 2_757 65.69(8) y
O4 U1 O4 . 2_757 180 ?
O1 U1 O3 . . 86.07(10) y
O1 U1 O3 2_757 . 93.93(10) ?
O2 U1 O3 2_757 . 115.08(7) ?
O2 U1 O3 . . 64.92(7) y
O4 U1 O3 . . 50.20(8) y
O4 U1 O3 2_757 . 129.80(8) ?
O1 U1 O3 . 2_757 93.93(10) ?
O1 U1 O3 2_757 2_757 86.07(10) ?
O2 U1 O3 2_757 2_757 64.92(7) ?
O2 U1 O3 . 2_757 115.08(7) ?
O4 U1 O3 . 2_757 129.80(8) ?
O4 U1 O3 2_757 2_757 50.20(8) ?
O3 U1 O3 . 2_757 180 ?
C1 O2 U1 . . 139.9(2) y
N1 O3 U1 . . 96.59(18) ?
N1 O4 U1 . . 97.71(17) ?
O5 N1 O4 . . 122.5(3) ?
O5 N1 O3 . . 122.6(3) ?
O4 N1 O3 . . 114.9(3) ?
C1 N2 C5 . . 120.3(3) ?
C1 N2 C2 . . 122.8(3) ?
C5 N2 C2 . . 116.5(3) ?
C1 N3 C6 . . 120.6(3) ?
C1 N3 C4 . . 122.8(3) ?
C6 N3 C4 . . 115.9(3) ?
O2 C1 N2 . . 119.8(3) ?
O2 C1 N3 . . 120.7(3) ?
N2 C1 N3 . . 119.5(3) ?
N2 C2 C3 . . 111.4(3) ?
N2 C2 C3B . . 113.2(7) ?
N2 C2 H2A . . 109.3 ?
C3 C2 H2A . . 109.3 ?
N2 C2 H2B . . 109.3 ?
C3 C2 H2B . . 109.3 ?
H2A C2 H2B . . 108.0 ?
N2 C2 H2C . . 108.9 ?
C3B C2 H2C . . 108.9 ?
N2 C2 H2D . . 108.9 ?
C3B C2 H2D . . 108.9 ?
H2C C2 H2D . . 107.7 ?
C2 C3 C4 . . 110.5(4) ?
C2 C3 H3A . . 109.6 ?
C4 C3 H3A . . 109.5 ?
C2 C3 H3B . . 109.5 ?
C4 C3 H3B . . 109.6 ?
H3A C3 H3B . . 108.1 ?
C4 C3B C2 . . 110.3(9) ?
C4 C3B H3C . . 109.6 ?
C2 C3B H3C . . 109.6 ?
C4 C3B H3D . . 109.6 ?
C2 C3B H3D . . 109.6 ?
H3C C3B H3D . . 108.1 ?
N3 C4 C3B . . 112.7(7) ?
N3 C4 C3 . . 111.4(3) ?
C3B C4 C3 . . 45.7(7) ?
N3 C4 H4A . . 109.4 ?
C3 C4 H4A . . 109.4 ?
N3 C4 H4B . . 109.4 ?
C3 C4 H4B . . 109.4 ?
H4A C4 H4B . . 108.0 ?
N3 C4 H4C . . 109.1 ?
C3B C4 H4C . . 109.1 ?
N3 C4 H4D . . 109.1 ?
C3B C4 H4D . . 109.1 ?
H4C C4 H4D . . 107.8 ?
N2 C5 H5A . . 109.5 ?
N2 C5 H5B . . 109.5 ?
H5A C5 H5B . . 109.5 ?
N2 C5 H5C . . 109.5 ?
H5A C5 H5C . . 109.5 ?
H5B C5 H5C . . 109.5 ?
N3 C6 H6A . . 109.5 ?
N3 C6 H6B . . 109.5 ?
H6A C6 H6B . . 109.5 ?
N3 C6 H6C . . 109.5 ?
H6A C6 H6C . . 109.5 ?
H6B C6 H6C . . 109.5 ?

loop_
_geom_bond_atom_site_label_1
_geom_bond_atom_site_label_2
_geom_bond_site_symmetry_2
_geom_bond_distance
_geom_bond_publ_flag
U1 O1 . 1.774(2) y
U1 O1 2_757 1.774(2) ?
U1 O2 2_757 2.363(2) ?
U1 O2 . 2.363(2) y
U1 O4 . 2.526(2) y
U1 O4 2_757 2.526(2) ?
U1 O3 . 2.549(2) y
U1 O3 2_757 2.549(2) ?
O2 C1 . 1.271(4) y
O3 N1 . 1.277(4) ?
O4 N1 . 1.277(4) ?
O5 N1 . 1.211(4) ?
N2 C1 . 1.348(4) ?
N2 C5 . 1.460(4) ?
N2 C2 . 1.460(4) ?
N3 C1 . 1.350(4) ?
N3 C6 . 1.458(4) ?
N3 C4 . 1.466(4) ?
C2 C3 . 1.484(6) ?
C2 C3B . 1.514(15) ?
C2 H2A . 0.9900 ?
C2 H2B . 0.9900 ?
C2 H2C . 0.9900 ?
C2 H2D . 0.9900 ?
C3 C4 . 1.521(6) ?
C3 H3A . 0.9900 ?
C3 H3B . 0.9900 ?
C3B C4 . 1.494(16) ?
C3B H3C . 0.9900 ?
C3B H3D . 0.9900 ?
C4 H4A . 0.9900 ?
C4 H4B . 0.9900 ?
C4 H4C . 0.9900 ?
C4 H4D . 0.9900 ?
C5 H5A . 0.9800 ?
C5 H5B . 0.9800 ?
C5 H5C . 0.9800 ?
C6 H6A . 0.9800 ?
C6 H6B . 0.9800 ?
C6 H6C . 0.9800 ?
